data_4029653
loop_
_publ_author_name
'Lee, Jung Ha'
'Lee, Ji Hyun'
'Choi, Ye Rin'
'Kang, Philjae'
'Choi, Moon-Gun'
'Jeong, Kyu-Sung'

_publ_section_title
;
 Synthetic K+/Cl---Selective Symporter across a Phospholipid Membrane
;
_journal_issue 14
_journal_name_full 'The Journal of Organic Chemistry'
_journal_page_first 6403
_journal_paper_doi 10.1021/jo501145z
_journal_volume 79
_journal_year 2014
_chemical_formula_moiety 'C42 H47 Cl N5 Na O6, C H2 Cl2'
_chemical_formula_sum 'C43 H49 Cl3 N5 Na O6'
_chemical_formula_weight 861.21
_chemical_name_systematic
;
 ?
;
_space_group_crystal_system triclinic
_space_group_IT_number 2
_space_group_name_Hall '-P 1'
_space_group_name_H-M_alt 'P -1'
_symmetry_space_group_name_Hall '-P 1'
_symmetry_space_group_name_H-M 'P -1'
_atom_sites_solution_hydrogens geom
_atom_sites_solution_primary direct
_audit_creation_date 2014-02-10
_audit_creation_method
;
Olex2 1.2
(compiled 2013.12.10 svn.r2850 for OlexSys, GUI svn.r4736)
;
_cell_angle_alpha 99.5940(14)
_cell_angle_beta 110.9510(13)
_cell_angle_gamma 104.0750(14)
_cell_formula_units_Z 2
_cell_length_a 12.3245(5)
_cell_length_b 12.5220(6)
_cell_length_c 16.8567(8)
_cell_measurement_reflns_used 9900
_cell_measurement_temperature 300(2)
_cell_measurement_theta_max 21.69
_cell_measurement_theta_min 2.33
_cell_volume 2262.27(18)
_computing_molecular_graphics 'Olex2 (Dolomanov et al., 2009)'
_computing_publication_material 'Olex2 (Dolomanov et al., 2009)'
_computing_structure_refinement 'XL (Sheldrick, 2008)'
_computing_structure_solution 'XS (Sheldrick, 2008)'
_diffrn_ambient_temperature 300.0
_diffrn_measured_fraction_theta_full 0.999
_diffrn_measured_fraction_theta_max 0.999
_diffrn_measurement_device_type 'Bruker D8 Venture'
_diffrn_measurement_method '\f and \w scans'
_diffrn_radiation_type MoK\a
_diffrn_radiation_wavelength 0.71073
_diffrn_reflns_av_R_equivalents 0.1047
_diffrn_reflns_av_unetI/netI 0.0565
_diffrn_reflns_Laue_measured_fraction_full 0.999
_diffrn_reflns_Laue_measured_fraction_max 0.999
_diffrn_reflns_limit_h_max 15
_diffrn_reflns_limit_h_min -15
_diffrn_reflns_limit_k_max 15
_diffrn_reflns_limit_k_min -15
_diffrn_reflns_limit_l_max 20
_diffrn_reflns_limit_l_min -20
_diffrn_reflns_number 89757
_diffrn_reflns_point_group_measured_fraction_full 0.999
_diffrn_reflns_point_group_measured_fraction_max 0.999
_diffrn_reflns_theta_full 26.000
_diffrn_reflns_theta_max 26.022
_diffrn_reflns_theta_min 2.333
_diffrn_standards_number 0
_exptl_absorpt_coefficient_mu 0.262
_exptl_absorpt_correction_T_max 0.7453
_exptl_absorpt_correction_T_min 0.6619
_exptl_absorpt_correction_type multi-scan
_exptl_absorpt_process_details
;
SADABS-2012/1 (Bruker,2012) was used for absorption correction.
wR2(int) was 0.0668 before and 0.0605 after correction.
The Ratio of minimum to maximum transmission is 0.8881.
The \l/2 correction factor is 0.0015.
;
_exptl_crystal_colour 'clear colourless'
_exptl_crystal_colour_lustre clear
_exptl_crystal_colour_primary colourless
_exptl_crystal_density_diffrn 1.264
_exptl_crystal_description block
_exptl_crystal_F_000 904
_exptl_crystal_size_max 0.2
_exptl_crystal_size_mid 0.2
_exptl_crystal_size_min 0.1
_refine_diff_density_max 0.463
_refine_diff_density_min -0.440
_refine_diff_density_rms 0.053
_refine_ls_extinction_method none
_refine_ls_goodness_of_fit_ref 1.021
_refine_ls_hydrogen_treatment mixed
_refine_ls_matrix_type full
_refine_ls_number_parameters 527
_refine_ls_number_reflns 8905
_refine_ls_number_restraints 172
_refine_ls_restrained_S_all 1.026
_refine_ls_R_factor_all 0.1505
_refine_ls_R_factor_gt 0.0776
_refine_ls_shift/su_max 0.000
_refine_ls_shift/su_mean 0.000
_refine_ls_structure_factor_coef Fsqd
_refine_ls_weighting_details 'w=1/[\s^2^(Fo^2^)+(0.1000P)^2^+1.8353P] where P=(Fo^2^+2Fc^2^)/3'
_refine_ls_weighting_scheme calc
_refine_ls_wR_factor_gt 0.1901
_refine_ls_wR_factor_ref 0.2289
_reflns_Friedel_coverage 0.000
_reflns_number_gt 4870
_reflns_number_total 8905
_reflns_threshold_expression 'I > 2\s(I)'
_cod_data_source_file jo501145z_si_002.cif
_cod_data_source_block mo_moon210_110613_0m_a
_cod_database_code 4029653
_shelxl_version_number 2013-3
_shelx_space_group_comment
;
The symmetry employed for this shelxl refinement is uniquely defined
by the following loop, which should always be used as a source of
symmetry information in preference to the above space-group names.
They are only intended as comments.
;
_olex2_refinement_description
;
1. Fixed Uiso
 At 1.2 times of:
  All C(H) groups, All C(H,H) groups, All N(H) groups
 At 1.5 times of:
  All C(H,H,H) groups, All O(H) groups
2. Rigid bond restraints
 All non-hydrogen atoms
 with sigma for 1-2 distances of 0.01 and sigma for 1-3 distances of 0.01
3.a Ternary CH refined with riding coordinates:
 C39(H39)
3.b Secondary CH2 refined with riding coordinates:
 C17(H17A,H17B), C18(H18A,H18B), C19(H19A,H19B), C20(H20A,H20B), C21(H21A,
 H21B), C22(H22A,H22B), C23(H23A,H23B), C24(H24A,H24B), C25(H25A,H25B),
 C26(H26A,H26B), C27(H27A,H27B), C38(H38A,H38B), C43(H43A,H43B)
3.c Aromatic/amide H refined with riding coordinates:
 N1(H1), N2(H2), C4(H4), C7(H7), C8(H8), C12(H12), C14(H14), C15(H15),
 C16(H16), C30(H30), C33(H33), C34(H34)
3.d Idealised Me refined as rotating group:
 C40(H40A,H40B,H40C), C41(H41A,H41B,H41C), C42(H42A,H42B,H42C)
3.e Idealised tetrahedral OH refined as rotating group:
 O6(H6)
;

loop_
_space_group_symop_operation_xyz
'x, y, z'
'-x, -y, -z'

loop_
_atom_site_label
_atom_site_type_symbol
_atom_site_fract_x
_atom_site_fract_y
_atom_site_fract_z
_atom_site_U_iso_or_equiv
_atom_site_adp_type
_atom_site_occupancy
_atom_site_site_symmetry_order
_atom_site_calc_flag
_atom_site_refinement_flags_posn
_atom_site_refinement_flags_adp
Na1 Na 0.52495(15) 0.01718(15) 0.23545(12) 0.0742(5) Uani 1 1 d . U
Cl1 Cl 0.34754(9) 0.11123(8) 0.17763(7) 0.0609(3) Uani 1 1 d . U
Cl2 Cl 1.0865(3) 0.9792(4) 0.68655(19) 0.258(2) Uani 1 1 d . U
Cl3 Cl 0.9026(2) 0.8659(2) 0.51466(15) 0.1769(10) Uani 1 1 d . U
O1 O 0.3364(2) 0.4067(2) 0.01320(17) 0.0623(7) Uani 1 1 d . U
O2 O 0.5697(3) -0.0435(4) 0.1084(2) 0.1131(12) Uani 1 1 d . U
O3 O 0.6984(4) 0.1614(5) 0.2297(4) 0.1313(14) Uani 1 1 d . U
O4 O 0.6557(3) 0.1651(3) 0.3810(3) 0.1048(11) Uani 1 1 d . U
O5 O 0.6030(3) -0.0612(3) 0.35035(19) 0.0791(9) Uani 1 1 d . U
O6 O 0.2490(3) 0.2283(3) 0.3051(3) 0.1116(13) Uani 1 1 d . U
H6 H 0.2788 0.2028 0.2730 0.167 Uiso 1 1 calc GR .
N1 N 0.2307(2) 0.2352(2) 0.02223(18) 0.0455(7) Uani 1 1 d . U
H1 H 0.2370 0.1862 0.0524 0.055 Uiso 1 1 calc R .
N2 N 0.4117(3) 0.3493(2) 0.13650(18) 0.0497(7) Uani 1 1 d . U
H2 H 0.3929 0.2997 0.1632 0.060 Uiso 1 1 calc R .
N3 N -0.2996(4) 0.0866(5) -0.3431(3) 0.1210(18) Uani 1 1 d . U
N4 N 0.4587(4) -0.2145(3) 0.1697(2) 0.0796(11) Uani 1 1 d . U
N5 N 0.9834(4) 0.7314(5) 0.3641(3) 0.1172(18) Uani 1 1 d . U
C1 C 0.3275(3) 0.3365(3) 0.0539(2) 0.0438(8) Uani 1 1 d . U
C2 C 0.1231(3) 0.2057(3) -0.0548(2) 0.0413(8) Uani 1 1 d . U
C3 C 0.0505(3) 0.0902(3) -0.0939(2) 0.0433(8) Uani 1 1 d . U
C4 C -0.0589(3) 0.0607(3) -0.1690(2) 0.0529(9) Uani 1 1 d . U
H4 H -0.1079 -0.0159 -0.1946 0.063 Uiso 1 1 calc R .
C5 C -0.0956(3) 0.1425(4) -0.2057(2) 0.0554(9) Uani 1 1 d . U
C6 C -0.2100(4) 0.1098(4) -0.2824(3) 0.0798(13) Uani 1 1 d . U
C7 C -0.0237(3) 0.2568(3) -0.1668(3) 0.0566(10) Uani 1 1 d . U
H7 H -0.0485 0.3127 -0.1913 0.068 Uiso 1 1 calc R .
C8 C 0.0837(3) 0.2876(3) -0.0927(2) 0.0512(9) Uani 1 1 d . U
H8 H 0.1311 0.3647 -0.0672 0.061 Uiso 1 1 calc R .
C9 C 0.0841(3) -0.0007(3) -0.0599(2) 0.0463(8) Uani 1 1 d . U
C10 C 0.1030(3) -0.0821(3) -0.0388(2) 0.0499(9) Uani 1 1 d . U
C11 C 0.1206(4) -0.1861(3) -0.0212(3) 0.0561(10) Uani 1 1 d . U
C12 C 0.2162(4) -0.1866(3) 0.0528(3) 0.0586(10) Uani 1 1 d . U
H12 H 0.2707 -0.1172 0.0936 0.070 Uiso 1 1 calc R .
C13 C 0.2330(5) -0.2879(3) 0.0678(3) 0.0778(13) Uani 1 1 d . U
C14 C 0.1509(7) -0.3884(4) 0.0070(4) 0.123(2) Uani 1 1 d . U
H14 H 0.1613 -0.4574 0.0154 0.147 Uiso 1 1 calc R .
C15 C 0.0546(7) -0.3899(4) -0.0653(5) 0.138(3) Uani 1 1 d . U
H15 H -0.0012 -0.4599 -0.1044 0.166 Uiso 1 1 calc R .
C16 C 0.0383(5) -0.2896(4) -0.0815(3) 0.0908(15) Uani 1 1 d . U
H16 H -0.0267 -0.2911 -0.1319 0.109 Uiso 1 1 calc R .
C17 C 0.3344(6) -0.2922(4) 0.1489(3) 0.0986(16) Uani 1 1 d . U
H17A H 0.3150 -0.2733 0.1993 0.118 Uiso 1 1 calc R .
H17B H 0.3362 -0.3702 0.1409 0.118 Uiso 1 1 calc R .
C18 C 0.4871(7) -0.2382(6) 0.0933(4) 0.119(2) Uani 1 1 d . U
H18A H 0.5022 -0.3110 0.0875 0.143 Uiso 1 1 calc R .
H18B H 0.4157 -0.2462 0.0407 0.143 Uiso 1 1 calc R .
C19 C 0.5912(8) -0.1523(9) 0.0970(5) 0.147(3) Uani 1 1 d . U
H19A H 0.6018 -0.1717 0.0427 0.176 Uiso 1 1 calc R .
H19B H 0.6652 -0.1479 0.1461 0.176 Uiso 1 1 calc R .
C20 C 0.6580(7) 0.0375(9) 0.0968(5) 0.159(3) Uani 1 1 d . U
H20A H 0.6392 0.0262 0.0344 0.191 Uiso 1 1 calc R .
H20B H 0.7388 0.0315 0.1265 0.191 Uiso 1 1 calc R .
C21 C 0.6544(8) 0.1482(8) 0.1349(6) 0.157(3) Uani 1 1 d . U
H21A H 0.5712 0.1508 0.1106 0.189 Uiso 1 1 calc R .
H21B H 0.7072 0.2087 0.1229 0.189 Uiso 1 1 calc R .
C22 C 0.6994(8) 0.2527(7) 0.2750(6) 0.136(2) Uani 1 1 d . U
H22A H 0.6168 0.2571 0.2533 0.163 Uiso 1 1 calc R .
H22B H 0.7519 0.3175 0.2669 0.163 Uiso 1 1 calc R .
C23 C 0.7440(6) 0.2619(5) 0.3721(5) 0.139(3) Uani 1 1 d . U
H23A H 0.8262 0.2565 0.3952 0.167 Uiso 1 1 calc R .
H23B H 0.7461 0.3346 0.4045 0.167 Uiso 1 1 calc R .
C24 C 0.7089(5) 0.1212(5) 0.4507(4) 0.0981(16) Uani 1 1 d . U
H24A H 0.7205 0.1702 0.5061 0.118 Uiso 1 1 calc R .
H24B H 0.7886 0.1186 0.4547 0.118 Uiso 1 1 calc R .
C25 C 0.6259(5) 0.0030(5) 0.4343(3) 0.0914(15) Uani 1 1 d . U
H25A H 0.6649 -0.0319 0.4789 0.110 Uiso 1 1 calc R .
H25B H 0.5494 0.0062 0.4370 0.110 Uiso 1 1 calc R .
C26 C 0.5523(6) -0.1803(4) 0.3329(3) 0.0930(16) Uani 1 1 d . U
H26A H 0.4701 -0.1999 0.3308 0.112 Uiso 1 1 calc R .
H26B H 0.6026 -0.2069 0.3790 0.112 Uiso 1 1 calc R .
C27 C 0.5483(6) -0.2347(5) 0.2460(3) 0.108(2) Uani 1 1 d . U
H27A H 0.6294 -0.2059 0.2471 0.130 Uiso 1 1 calc R .
H27B H 0.5284 -0.3168 0.2380 0.130 Uiso 1 1 calc R .
C28 C 0.5257(3) 0.4356(3) 0.1817(2) 0.0417(8) Uani 1 1 d . U
C29 C 0.5733(3) 0.4726(3) 0.2742(2) 0.0415(8) Uani 1 1 d . U
C30 C 0.6913(3) 0.5503(3) 0.3217(2) 0.0500(9) Uani 1 1 d . U
H30 H 0.7241 0.5736 0.3831 0.060 Uiso 1 1 calc R .
C31 C 0.7605(3) 0.5933(3) 0.2782(3) 0.0526(9) Uani 1 1 d . U
C32 C 0.8847(4) 0.6714(4) 0.3267(3) 0.0732(12) Uani 1 1 d . U
C33 C 0.7110(3) 0.5601(3) 0.1863(3) 0.0562(10) Uani 1 1 d . U
H33 H 0.7566 0.5908 0.1570 0.067 Uiso 1 1 calc R .
C34 C 0.5950(3) 0.4822(3) 0.1389(2) 0.0516(9) Uani 1 1 d . U
H34 H 0.5624 0.4603 0.0774 0.062 Uiso 1 1 calc R .
C35 C 0.4992(3) 0.4275(3) 0.3178(2) 0.0499(9) Uani 1 1 d . U
C36 C 0.4289(4) 0.3843(3) 0.3456(2) 0.0575(10) Uani 1 1 d . U
C37 C 0.3430(4) 0.3214(4) 0.3780(3) 0.0711(12) Uani 1 1 d . U
C38 C 0.2757(5) 0.3930(5) 0.4089(4) 0.0985(16) Uani 1 1 d . U
H38A H 0.2278 0.3480 0.4339 0.118 Uiso 1 1 calc R .
H38B H 0.3371 0.4588 0.4567 0.118 Uiso 1 1 calc R .
C39 C 0.1914(6) 0.4370(7) 0.3441(5) 0.129(2) Uani 1 1 d . U
H39 H 0.1539 0.3769 0.2878 0.155 Uiso 1 1 calc R .
C40 C 0.0864(10) 0.4501(11) 0.3651(11) 0.287(8) Uani 1 1 d . U
H40A H 0.0176 0.3805 0.3355 0.430 Uiso 1 1 calc GR .
H40B H 0.0635 0.5123 0.3454 0.430 Uiso 1 1 calc GR .
H40C H 0.1108 0.4660 0.4278 0.430 Uiso 1 1 calc GR .
C41 C 0.2482(9) 0.5415(11) 0.3257(9) 0.239(6) Uani 1 1 d . U
H41A H 0.2341 0.6053 0.3557 0.358 Uiso 1 1 calc GR .
H41B H 0.2127 0.5322 0.2631 0.358 Uiso 1 1 calc GR .
H41C H 0.3351 0.5554 0.3460 0.358 Uiso 1 1 calc GR .
C42 C 0.4144(6) 0.2745(7) 0.4473(5) 0.145(3) Uani 1 1 d . U
H42A H 0.3588 0.2211 0.4615 0.218 Uiso 1 1 calc GR .
H42B H 0.4694 0.3362 0.4995 0.218 Uiso 1 1 calc GR .
H42C H 0.4610 0.2361 0.4256 0.218 Uiso 1 1 calc GR .
C43 C 0.9437(6) 0.9554(7) 0.6165(5) 0.140(3) Uani 1 1 d . U
H43A H 0.9335 1.0281 0.6094 0.168 Uiso 1 1 calc R .
H43B H 0.8883 0.9223 0.6415 0.168 Uiso 1 1 calc R .

loop_
_atom_site_aniso_label
_atom_site_aniso_U_11
_atom_site_aniso_U_22
_atom_site_aniso_U_33
_atom_site_aniso_U_23
_atom_site_aniso_U_13
_atom_site_aniso_U_12
Na1 0.0659(10) 0.0812(11) 0.0794(11) 0.0410(9) 0.0245(9) 0.0273(9)
Cl1 0.0669(6) 0.0406(5) 0.0635(6) 0.0185(4) 0.0146(5) 0.0145(4)
Cl2 0.151(2) 0.463(6) 0.150(2) 0.036(3) 0.0373(17) 0.156(3)
Cl3 0.198(2) 0.1646(19) 0.1452(18) 0.0041(15) 0.1037(17) -0.0018(17)
O1 0.0543(15) 0.0560(16) 0.0582(16) 0.0310(14) 0.0086(13) -0.0007(13)
O2 0.086(2) 0.185(4) 0.089(2) 0.064(3) 0.055(2) 0.035(3)
O3 0.108(3) 0.128(3) 0.155(4) 0.072(3) 0.041(3) 0.033(3)
O4 0.084(2) 0.081(2) 0.112(3) 0.026(2) 0.002(2) 0.0218(19)
O5 0.109(2) 0.076(2) 0.0588(18) 0.0264(15) 0.0348(17) 0.0363(18)
O6 0.094(2) 0.090(3) 0.114(3) -0.015(2) 0.058(2) -0.026(2)
N1 0.0471(16) 0.0359(15) 0.0431(16) 0.0139(13) 0.0118(13) 0.0046(13)
N2 0.0508(17) 0.0403(16) 0.0413(16) 0.0158(13) 0.0101(14) -0.0023(13)
N3 0.079(3) 0.135(4) 0.091(3) 0.025(3) -0.018(3) 0.024(3)
N4 0.121(3) 0.080(2) 0.061(2) 0.0246(19) 0.037(2) 0.071(2)
N5 0.061(3) 0.138(4) 0.099(3) -0.002(3) 0.023(2) -0.019(3)
C1 0.0471(19) 0.0382(19) 0.042(2) 0.0125(16) 0.0168(16) 0.0093(16)
C2 0.0393(18) 0.0451(19) 0.0351(18) 0.0104(15) 0.0142(15) 0.0089(15)
C3 0.0411(18) 0.0439(19) 0.0397(19) 0.0108(15) 0.0165(16) 0.0064(15)
C4 0.044(2) 0.055(2) 0.047(2) 0.0102(18) 0.0141(17) 0.0037(17)
C5 0.043(2) 0.068(3) 0.046(2) 0.0170(19) 0.0122(17) 0.0118(18)
C6 0.061(3) 0.087(3) 0.069(3) 0.025(3) 0.006(2) 0.017(2)
C7 0.051(2) 0.063(2) 0.057(2) 0.029(2) 0.0180(19) 0.0203(19)
C8 0.050(2) 0.047(2) 0.052(2) 0.0180(17) 0.0180(18) 0.0115(17)
C9 0.044(2) 0.042(2) 0.043(2) 0.0054(16) 0.0173(16) 0.0015(16)
C10 0.054(2) 0.039(2) 0.050(2) 0.0081(17) 0.0223(18) 0.0056(17)
C11 0.072(3) 0.0364(19) 0.056(2) 0.0084(17) 0.030(2) 0.0089(18)
C12 0.088(3) 0.0328(19) 0.051(2) 0.0095(16) 0.029(2) 0.0147(19)
C13 0.121(4) 0.037(2) 0.069(3) 0.014(2) 0.033(3) 0.028(2)
C14 0.189(7) 0.036(3) 0.099(4) 0.008(3) 0.019(4) 0.033(3)
C15 0.178(7) 0.035(3) 0.122(5) -0.004(3) -0.002(4) 0.014(3)
C16 0.105(4) 0.049(3) 0.077(3) 0.000(2) 0.011(3) 0.009(2)
C17 0.156(5) 0.050(3) 0.081(3) 0.027(2) 0.030(3) 0.044(3)
C18 0.163(6) 0.163(5) 0.078(3) 0.026(4) 0.054(4) 0.131(5)
C19 0.151(6) 0.264(8) 0.107(5) 0.077(6) 0.082(5) 0.145(6)
C20 0.101(5) 0.275(8) 0.124(5) 0.085(6) 0.071(5) 0.047(6)
C21 0.184(7) 0.203(6) 0.186(6) 0.144(6) 0.138(6) 0.081(6)
C22 0.152(5) 0.109(4) 0.217(6) 0.094(4) 0.116(6) 0.070(4)
C23 0.100(4) 0.062(3) 0.163(5) 0.036(3) -0.029(4) -0.003(3)
C24 0.088(4) 0.099(4) 0.080(3) 0.015(3) 0.015(3) 0.023(3)
C25 0.107(4) 0.096(4) 0.060(3) 0.021(3) 0.028(3) 0.025(3)
C26 0.134(5) 0.075(3) 0.066(3) 0.036(2) 0.023(3) 0.046(3)
C27 0.166(5) 0.095(4) 0.073(3) 0.027(3) 0.025(3) 0.094(4)
C28 0.0413(18) 0.0358(18) 0.0422(19) 0.0137(15) 0.0123(15) 0.0085(15)
C29 0.0427(18) 0.0360(18) 0.0430(19) 0.0138(15) 0.0154(16) 0.0097(15)
C30 0.046(2) 0.053(2) 0.041(2) 0.0101(17) 0.0128(17) 0.0101(17)
C31 0.0394(19) 0.049(2) 0.056(2) 0.0106(18) 0.0145(17) 0.0042(16)
C32 0.052(2) 0.082(3) 0.066(3) 0.008(2) 0.023(2) 0.000(2)
C33 0.048(2) 0.060(2) 0.058(2) 0.0160(19) 0.0256(19) 0.0068(18)
C34 0.056(2) 0.049(2) 0.042(2) 0.0115(17) 0.0190(17) 0.0082(18)
C35 0.051(2) 0.046(2) 0.0364(19) 0.0081(16) 0.0095(17) 0.0051(17)
C36 0.055(2) 0.058(2) 0.045(2) 0.0088(18) 0.0173(19) 0.0030(19)
C37 0.066(3) 0.067(3) 0.065(3) 0.015(2) 0.030(2) -0.007(2)
C38 0.097(4) 0.109(4) 0.085(4) 0.011(3) 0.057(3) 0.006(3)
C39 0.090(4) 0.147(6) 0.136(6) 0.012(5) 0.039(4) 0.045(4)
C40 0.190(10) 0.306(15) 0.51(2) 0.192(16) 0.236(14) 0.146(11)
C41 0.171(9) 0.298(14) 0.348(16) 0.229(13) 0.126(10) 0.126(9)
C42 0.121(5) 0.191(7) 0.157(6) 0.133(6) 0.067(4) 0.036(5)
C43 0.122(5) 0.186(7) 0.121(5) 0.024(5) 0.058(4) 0.069(5)

loop_
_atom_type_symbol
_atom_type_description
_atom_type_scat_dispersion_real
_atom_type_scat_dispersion_imag
_atom_type_scat_source
C C 0.0033 0.0016 'International Tables Vol C Tables 4.2.6.8 and 6.1.1.4'
H H 0.0000 0.0000 'International Tables Vol C Tables 4.2.6.8 and 6.1.1.4'
Cl Cl 0.1484 0.1585 'International Tables Vol C Tables 4.2.6.8 and 6.1.1.4'
N N 0.0061 0.0033 'International Tables Vol C Tables 4.2.6.8 and 6.1.1.4'
Na Na 0.0362 0.0249 'International Tables Vol C Tables 4.2.6.8 and 6.1.1.4'
O O 0.0106 0.0060 'International Tables Vol C Tables 4.2.6.8 and 6.1.1.4'

loop_
_geom_angle_atom_site_label_1
_geom_angle_atom_site_label_2
_geom_angle_atom_site_label_3
_geom_angle
Cl1 Na1 N4 116.44(11)
Cl1 Na1 C21 87.66(17)
Cl1 Na1 C22 85.06(15)
O2 Na1 Cl1 105.53(12)
O2 Na1 O3 66.15(18)
O2 Na1 O4 130.91(15)
O2 Na1 N4 65.34(15)
O2 Na1 C21 46.2(2)
O2 Na1 C22 88.7(2)
O3 Na1 Cl1 99.68(13)
O3 Na1 O4 67.73(17)
O3 Na1 N4 125.21(18)
O3 Na1 C21 27.3(2)
O3 Na1 C22 24.28(17)
O4 Na1 Cl1 97.79(10)
O4 Na1 N4 137.38(13)
O4 Na1 C21 93.6(2)
O4 Na1 C22 50.7(2)
O5 Na1 Cl1 137.89(11)
O5 Na1 O2 114.03(15)
O5 Na1 O3 108.81(15)
O5 Na1 O4 66.91(12)
O5 Na1 N4 70.63(12)
O5 Na1 C21 130.4(2)
O5 Na1 C22 109.0(2)
N4 Na1 C21 111.5(2)
N4 Na1 C22 149.27(18)
C22 Na1 C21 44.1(3)
C19 O2 Na1 116.1(3)
C20 O2 Na1 116.6(5)
C20 O2 C19 109.7(6)
C21 O3 Na1 101.2(4)
C22 O3 Na1 101.5(5)
C22 O3 C21 115.3(7)
C23 O4 Na1 111.2(4)
C24 O4 Na1 114.5(3)
C24 O4 C23 114.2(4)
C25 O5 Na1 115.4(3)
C25 O5 C26 115.1(4)
C26 O5 Na1 116.6(3)
C1 N1 C2 125.3(3)
C1 N2 C28 125.8(3)
C17 N4 Na1 121.8(3)
C18 N4 Na1 108.7(4)
C18 N4 C17 109.3(5)
C18 N4 C27 110.1(4)
C27 N4 Na1 97.5(3)
C27 N4 C17 108.5(4)
O1 C1 N1 123.9(3)
O1 C1 N2 123.6(3)
N2 C1 N1 112.5(3)
N1 C2 C3 119.0(3)
C8 C2 N1 122.2(3)
C8 C2 C3 118.7(3)
C2 C3 C9 122.8(3)
C4 C3 C2 119.3(3)
C4 C3 C9 117.9(3)
C5 C4 C3 121.1(3)
C4 C5 C6 119.9(4)
C4 C5 C7 119.5(3)
C7 C5 C6 120.5(4)
N3 C6 C5 178.3(6)
C8 C7 C5 120.3(4)
C7 C8 C2 121.1(3)
C10 C9 C3 174.0(4)
C9 C10 C11 175.0(4)
C12 C11 C10 122.3(3)
C12 C11 C16 119.4(4)
C16 C11 C10 118.3(4)
C11 C12 C13 121.5(4)
C12 C13 C17 123.1(4)
C14 C13 C12 117.9(5)
C14 C13 C17 119.0(4)
C15 C14 C13 121.6(5)
C14 C15 C16 121.0(5)
C15 C16 C11 118.7(5)
N4 C17 C13 115.0(4)
C19 C18 N4 114.6(6)
C18 C19 O2 108.3(5)
O2 C20 C21 106.2(6)
O3 C21 Na1 51.5(3)
C20 C21 Na1 84.7(4)
C20 C21 O3 105.5(7)
O3 C22 Na1 54.2(4)
O3 C22 C23 113.4(6)
C23 C22 Na1 89.4(4)
O4 C23 C22 106.5(5)
O4 C24 C25 108.9(4)
O5 C25 C24 107.7(4)
O5 C26 C27 107.5(4)
N4 C27 C26 114.3(4)
N2 C28 C29 118.0(3)
C34 C28 N2 122.6(3)
C34 C28 C29 119.4(3)
C28 C29 C35 119.0(3)
C30 C29 C28 119.4(3)
C30 C29 C35 121.5(3)
C31 C30 C29 120.4(3)
C30 C31 C32 121.0(4)
C30 C31 C33 119.9(3)
C33 C31 C32 119.1(4)
N5 C32 C31 178.6(6)
C34 C33 C31 120.1(3)
C33 C34 C28 120.7(3)
C36 C35 C29 173.4(4)
C35 C36 C37 175.2(4)
O6 C37 C36 108.1(3)
O6 C37 C38 105.3(4)
O6 C37 C42 109.3(5)
C36 C37 C38 113.0(4)
C36 C37 C42 107.5(4)
C42 C37 C38 113.5(5)
C39 C38 C37 119.5(5)
C40 C39 C38 113.4(8)
C41 C39 C38 116.9(6)
C41 C39 C40 109.2(8)
Cl2 C43 Cl3 113.8(4)

loop_
_geom_bond_atom_site_label_1
_geom_bond_atom_site_label_2
_geom_bond_distance
Na1 Cl1 2.6887(19)
Na1 O2 2.444(4)
Na1 O3 2.484(5)
Na1 O4 2.501(4)
Na1 O5 2.324(3)
Na1 N4 2.727(4)
Na1 C21 3.115(6)
Na1 C22 3.000(8)
Cl2 C43 1.650(7)
Cl3 C43 1.708(7)
O1 C1 1.210(4)
O2 C19 1.446(9)
O2 C20 1.390(8)
O3 C21 1.459(9)
O3 C22 1.259(8)
O4 C23 1.487(7)
O4 C24 1.397(6)
O5 C25 1.398(6)
O5 C26 1.403(6)
O6 C37 1.435(5)
N1 C1 1.379(4)
N1 C2 1.397(4)
N2 C1 1.361(4)
N2 C28 1.394(4)
N3 C6 1.135(5)
N4 C17 1.481(7)
N4 C18 1.454(7)
N4 C27 1.472(6)
N5 C32 1.136(5)
C2 C3 1.398(5)
C2 C8 1.392(5)
C3 C4 1.392(5)
C3 C9 1.441(5)
C4 C5 1.369(5)
C5 C6 1.437(6)
C5 C7 1.384(5)
C7 C8 1.367(5)
C9 C10 1.182(5)
C10 C11 1.432(5)
C11 C12 1.378(5)
C11 C16 1.388(6)
C12 C13 1.383(5)
C13 C14 1.367(7)
C13 C17 1.506(7)
C14 C15 1.357(8)
C15 C16 1.375(7)
C18 C19 1.434(10)
C20 C21 1.445(11)
C22 C23 1.503(10)
C24 C25 1.496(7)
C26 C27 1.486(7)
C28 C29 1.401(5)
C28 C34 1.390(5)
C29 C30 1.386(5)
C29 C35 1.435(5)
C30 C31 1.382(5)
C31 C32 1.442(5)
C31 C33 1.389(5)
C33 C34 1.370(5)
C35 C36 1.187(5)
C36 C37 1.480(6)
C37 C38 1.509(7)
C37 C42 1.494(7)
C38 C39 1.497(9)
C39 C40 1.495(10)
C39 C41 1.465(11)

loop_
_geom_torsion_atom_site_label_1
_geom_torsion_atom_site_label_2
_geom_torsion_atom_site_label_3
_geom_torsion_atom_site_label_4
_geom_torsion
Na1 O2 C19 C18 55.4(6)
Na1 O2 C20 C21 -28.2(8)
Na1 O3 C21 C20 -69.8(6)
Na1 O3 C22 C23 71.0(7)
Na1 O4 C23 C22 15.7(6)
Na1 O4 C24 C25 -30.2(6)
Na1 O5 C25 C24 -54.8(5)
Na1 O5 C26 C27 46.9(5)
Na1 N4 C17 C13 72.5(5)
Na1 N4 C18 C19 31.0(6)
Na1 N4 C27 C26 48.9(5)
Na1 C22 C23 O4 -12.1(5)
O2 C20 C21 Na1 19.5(5)
O2 C20 C21 O3 67.0(8)
O3 C22 C23 O4 -62.2(8)
O4 C24 C25 O5 54.2(6)
O5 C26 C27 N4 -69.2(7)
O6 C37 C38 C39 -55.1(6)
N1 C2 C3 C4 177.8(3)
N1 C2 C3 C9 -2.3(5)
N1 C2 C8 C7 -178.2(3)
N2 C28 C29 C30 173.9(3)
N2 C28 C29 C35 -5.0(5)
N2 C28 C34 C33 -174.6(3)
N4 C18 C19 O2 -56.6(7)
C1 N1 C2 C3 160.5(3)
C1 N1 C2 C8 -21.4(5)
C1 N2 C28 C29 149.0(3)
C1 N2 C28 C34 -33.7(5)
C2 N1 C1 O1 -8.5(6)
C2 N1 C1 N2 171.0(3)
C2 C3 C4 C5 0.9(5)
C3 C2 C8 C7 -0.1(5)
C3 C4 C5 C6 -179.1(4)
C3 C4 C5 C7 -0.9(6)
C4 C5 C7 C8 0.5(6)
C5 C7 C8 C2 0.1(6)
C6 C5 C7 C8 178.6(4)
C8 C2 C3 C4 -0.3(5)
C8 C2 C3 C9 179.5(3)
C9 C3 C4 C5 -179.0(3)
C10 C11 C12 C13 -178.8(4)
C10 C11 C16 C15 179.9(5)
C11 C12 C13 C14 -0.5(7)
C11 C12 C13 C17 -178.5(5)
C12 C11 C16 C15 0.1(8)
C12 C13 C14 C15 -1.0(10)
C12 C13 C17 N4 -49.5(7)
C13 C14 C15 C16 2.1(12)
C14 C13 C17 N4 132.5(6)
C14 C15 C16 C11 -1.6(11)
C16 C11 C12 C13 0.9(7)
C17 N4 C18 C19 166.1(5)
C17 N4 C27 C26 -78.3(6)
C17 C13 C14 C15 177.1(7)
C18 N4 C17 C13 -55.7(5)
C18 N4 C27 C26 162.1(6)
C19 O2 C20 C21 -162.9(7)
C20 O2 C19 C18 -169.7(5)
C21 O3 C22 Na1 108.4(6)
C21 O3 C22 C23 179.4(6)
C22 O3 C21 Na1 -108.6(6)
C22 O3 C21 C20 -178.4(6)
C23 O4 C24 C25 -160.1(5)
C24 O4 C23 C22 147.2(5)
C25 O5 C26 C27 -173.4(4)
C26 O5 C25 C24 165.0(4)
C27 N4 C17 C13 -175.8(4)
C27 N4 C18 C19 -74.7(7)
C28 N2 C1 O1 -8.3(6)
C28 N2 C1 N1 172.2(3)
C28 C29 C30 C31 1.7(5)
C29 C28 C34 C33 2.7(5)
C29 C30 C31 C32 -178.0(4)
C29 C30 C31 C33 1.0(6)
C30 C31 C33 C34 -1.9(6)
C31 C33 C34 C28 0.0(6)
C32 C31 C33 C34 177.2(4)
C34 C28 C29 C30 -3.5(5)
C34 C28 C29 C35 177.5(3)
C35 C29 C30 C31 -179.4(3)
C36 C37 C38 C39 62.7(6)
C37 C38 C39 C40 149.7(8)
C37 C38 C39 C41 -82.0(10)
C42 C37 C38 C39 -174.6(5)
